data_2242835
loop_
_publ_author_name
'Biavardi, Elisa'
'Massera, Chiara'

_publ_section_title
;
 Crystal structure of a host--guest complex between mephedrone
 hydrochloride and a tetraphosphonate cavitand
;
_journal_coeditor_code EX2018
_journal_issue 2
_journal_name_full 'Acta Crystallographica Section E'
_journal_page_first 277
_journal_page_last 283
_journal_paper_doi 10.1107/S2056989019001464
_journal_volume 75
_journal_year 2019
_chemical_formula_iupac 'C11 H16 N1 O1 +, Cl -, C68 H68 O12 P4, C H4 O'
_chemical_formula_moiety 'C11 H16 N1 O1 +, Cl -, C68 H68 O12 P4, C H4 O'
_chemical_formula_sum 'C80 H88 Cl N O14 P4'
_chemical_formula_weight 1446.84
_chemical_name_common
;
Tiiii[C~3~H~7~,CH~3~,C~6~H~5~] mephedrone  hydrochloride methanol monosolvate
;
_chemical_name_systematic
;Methyl[1-(4-methylphenyl)-1-oxopropan-2-yl]azanium chloride
2,8,14,20-tetrapropyl-5,11,17,23-tetramethyl-6,10:12,16:18,22:24,4-tetrakis(phenylphosphonato-<i>O</i>,<i>O</i>')resorcin[4]arene
methanol monosolvate
;
_space_group_crystal_system monoclinic
_space_group_IT_number 14
_space_group_name_Hall '-P 2ybc'
_space_group_name_H-M_alt 'P 1 21/c 1'
_symmetry_space_group_name_Hall '-P 2ybc'
_symmetry_space_group_name_H-M 'P 1 21/c 1'
_atom_sites_solution_hydrogens geom
_audit_creation_method SHELXL-2014/7
_cell_angle_alpha 90
_cell_angle_beta 109.4550(10)
_cell_angle_gamma 90
_cell_formula_units_Z 4
_cell_length_a 17.5353(8)
_cell_length_b 22.4798(9)
_cell_length_c 21.2031(9)
_cell_measurement_reflns_used 2781
_cell_measurement_temperature 190(2)
_cell_measurement_theta_max 25.760
_cell_measurement_theta_min 1.363
_cell_volume 7880.8(6)
_computing_cell_refinement
;
APEXII (Bruker, 2008)
;
_computing_data_collection
;
APEXII (Bruker, 2008)
;
_computing_data_reduction
;
SAINT (Bruker, 2008)
;
_computing_molecular_graphics
;
Mercury (Macrae <i>et al.</i>,  2006)
;
_computing_publication_material
;
WINGX (Farrugia, 2012), PARST (Nardelli, 1995) and publCIF
(Westrip, 2010)
;
_computing_structure_refinement
;
<i>SHELXL2014/7</i> (Sheldrick, 2015)
;
_computing_structure_solution
;
SIR97 (Altomare <i>et al.</i>,  1999)
;
_diffrn_ambient_temperature 190(2)
_diffrn_measured_fraction_theta_full 1.000
_diffrn_measured_fraction_theta_max 0.998
_diffrn_measurement_device_type 'Bruker APEXII CCD area-detector'
_diffrn_measurement_method omega-scan
_diffrn_radiation_monochromator graphite
_diffrn_radiation_source 'fine-focus sealed tube'
_diffrn_radiation_type MoK\a
_diffrn_radiation_wavelength 0.71069
_diffrn_reflns_av_R_equivalents 0.0727
_diffrn_reflns_av_unetI/netI 0.0497
_diffrn_reflns_limit_h_max 21
_diffrn_reflns_limit_h_min -21
_diffrn_reflns_limit_k_max 27
_diffrn_reflns_limit_k_min -27
_diffrn_reflns_limit_l_max 25
_diffrn_reflns_limit_l_min -25
_diffrn_reflns_number 89697
_diffrn_reflns_theta_full 25.240
_diffrn_reflns_theta_max 25.760
_diffrn_reflns_theta_min 1.363
_exptl_absorpt_coefficient_mu 0.191
_exptl_absorpt_correction_T_max 0.7453
_exptl_absorpt_correction_T_min 0.6341
_exptl_absorpt_correction_type multi-scan
_exptl_absorpt_process_details
;
(SADABS; Bruker, 2008)
;
_exptl_crystal_colour colourless
_exptl_crystal_density_diffrn 1.219
_exptl_crystal_density_method 'not measured'
_exptl_crystal_description prismatic
_exptl_crystal_F_000 3056
_exptl_crystal_size_max 0.13
_exptl_crystal_size_mid 0.10
_exptl_crystal_size_min 0.08
_refine_diff_density_max 1.776
_refine_diff_density_min -0.519
_refine_ls_extinction_method none
_refine_ls_goodness_of_fit_ref 1.017
_refine_ls_hydrogen_treatment constr
_refine_ls_matrix_type full
_refine_ls_number_parameters 929
_refine_ls_number_reflns 15077
_refine_ls_number_restraints 2
_refine_ls_restrained_S_all 1.018
_refine_ls_R_factor_all 0.1181
_refine_ls_R_factor_gt 0.0767
_refine_ls_shift/su_max 0.001
_refine_ls_shift/su_mean 0.000
_refine_ls_structure_factor_coef Fsqd
_refine_ls_weighting_details 'w=1/[\s^2^(Fo^2^)+(0.1708P)^2^+6.7275P] where P=(Fo^2^+2Fc^2^)/3'
_refine_ls_weighting_scheme calc
_refine_ls_wR_factor_gt 0.2363
_refine_ls_wR_factor_ref 0.2752
_reflns_number_gt 9535
_reflns_number_total 15077
_reflns_threshold_expression 'I > 2\s(I)'
_cod_data_source_file ex2018sup1.cif
_cod_data_source_block I
_cod_database_code 2242835
_shelx_space_group_comment
;
The symmetry employed for this shelxl refinement is uniquely defined
by the following loop, which should always be used as a source of
symmetry information in preference to the above space-group names.
They are only intended as comments.
;

loop_
_space_group_symop_operation_xyz
'x, y, z'
'-x, y+1/2, -z+1/2'
'-x, -y, -z'
'x, -y-1/2, z-1/2'

loop_
_atom_site_type_symbol
_atom_site_label
_atom_site_fract_x
_atom_site_fract_y
_atom_site_fract_z
_atom_site_U_iso_or_equiv
_atom_site_adp_type
_atom_site_calc_flag
_atom_site_occupancy
_atom_site_disorder_assembly
_atom_site_disorder_group
Cl Cl1 0.08550(8) -0.09484(7) 0.83375(7) 0.0629(4) Uani d 1 . .
N N1 0.3301(2) 0.10053(18) 0.7202(2) 0.0554(10) Uani d 1 . .
H H1A 0.3375 0.1203 0.7593 0.066 Uiso calc 1 . .
H H1B 0.2979 0.1234 0.6864 0.066 Uiso calc 1 . .
O O1 0.4139(3) 0.19702(17) 0.7037(2) 0.0786(12) Uani d 1 . .
C C1 0.2883(3) 0.0432(2) 0.7216(3) 0.0559(12) Uani d 1 . .
H H1C 0.2744 0.0239 0.6778 0.084 Uiso calc 1 . .
H H1D 0.2389 0.0508 0.7322 0.084 Uiso calc 1 . .
H H1E 0.3242 0.0172 0.7559 0.084 Uiso calc 1 . .
C C2 0.4103(3) 0.0926(2) 0.7107(3) 0.0559(12) Uani d 1 . .
H H2 0.4429 0.0636 0.7448 0.067 Uiso calc 1 . .
C C3 0.4012(5) 0.0691(3) 0.6436(4) 0.094(2) Uani d 1 . .
H H3A 0.3662 0.0340 0.6347 0.141 Uiso calc 1 . .
H H3B 0.4545 0.0581 0.6417 0.141 Uiso calc 1 . .
H H3C 0.3770 0.0997 0.6099 0.141 Uiso calc 1 . .
C C4 0.4542(3) 0.1522(2) 0.7228(3) 0.0578(13) Uani d 1 . .
C C5 0.5426(3) 0.1539(2) 0.7557(3) 0.0556(12) Uani d 1 . .
C C6 0.5884(4) 0.1030(2) 0.7777(3) 0.0725(16) Uani d 1 . .
H H6 0.5632 0.0651 0.7702 0.087 Uiso calc 1 . .
C C7 0.6700(4) 0.1074(3) 0.8101(4) 0.086(2) Uani d 1 . .
H H7 0.7007 0.0721 0.8242 0.103 Uiso calc 1 . .
C C8 0.7091(3) 0.1621(3) 0.8230(3) 0.0669(15) Uani d 1 . .
C C9 0.6637(4) 0.2117(3) 0.7986(3) 0.0778(17) Uani d 1 . .
H H9 0.6892 0.2495 0.8048 0.093 Uiso calc 1 . .
C C10 0.5824(4) 0.2080(2) 0.7656(3) 0.0743(17) Uani d 1 . .
H H10 0.5526 0.2433 0.7491 0.089 Uiso calc 1 . .
C C11 0.7975(4) 0.1679(3) 0.8644(4) 0.097(2) Uani d 1 . .
H H11A 0.8306 0.1625 0.8356 0.145 Uiso calc 1 . .
H H11B 0.8117 0.1375 0.8995 0.145 Uiso calc 1 . .
H H11C 0.8074 0.2075 0.8849 0.145 Uiso calc 1 . .
P P1A 0.38511(7) 0.16364(5) 0.90714(5) 0.0380(3) Uani d 1 . .
O O1A 0.40936(17) 0.10664(12) 0.95332(13) 0.0384(6) Uani d 1 . .
O O2A 0.29380(17) 0.17777(13) 0.90051(14) 0.0433(7) Uani d 1 . .
O O3A 0.39674(18) 0.15745(13) 0.84232(14) 0.0449(7) Uani d 1 . .
P P1B 0.10885(7) 0.17333(5) 0.61816(6) 0.0407(3) Uani d 1 . .
O O1B 0.08989(17) 0.18649(13) 0.68474(15) 0.0427(7) Uani d 1 . .
O O2B 0.04768(17) 0.12187(12) 0.58070(14) 0.0407(7) Uani d 1 . .
O O3B 0.19354(18) 0.15819(13) 0.62903(16) 0.0475(7) Uani d 1 . .
P P1C 0.21929(7) -0.08274(5) 0.52556(6) 0.0417(3) Uani d 1 . .
O O1C 0.12856(17) -0.06563(13) 0.51623(14) 0.0404(7) Uani d 1 . .
O O2C 0.23930(17) -0.13912(13) 0.57372(14) 0.0417(7) Uani d 1 . .
O O3C 0.2765(2) -0.03344(15) 0.54850(17) 0.0556(8) Uani d 1 . .
P P1D 0.50908(6) -0.08324(5) 0.81214(5) 0.0354(3) Uani d 1 . .
O O1D 0.45599(16) -0.14052(12) 0.78262(14) 0.0375(6) Uani d 1 . .
O O2D 0.50278(16) -0.07416(12) 0.88471(13) 0.0355(6) Uani d 1 . .
O O3D 0.48583(18) -0.03031(13) 0.76989(15) 0.0461(7) Uani d 1 . .
C C10D 0.3303(3) -0.1689(2) 0.9668(2) 0.0537(12) Uani d 1 . .
H H10K 0.3883 -0.1796 0.9806 0.064 Uiso calc 1 . .
H H10J 0.3263 -0.1285 0.9842 0.064 Uiso calc 1 . .
C C2A 0.3159(2) 0.02458(18) 0.91576(19) 0.0362(9) Uani d 1 . .
C C3A 0.3928(2) 0.04831(18) 0.92624(19) 0.0355(9) Uani d 1 . .
C C4A 0.4552(2) 0.01803(17) 0.91511(18) 0.0336(9) Uani d 1 . .
C C5A 0.4385(2) -0.04078(17) 0.89356(19) 0.0342(9) Uani d 1 . .
C C6A 0.3637(2) -0.06805(17) 0.88228(18) 0.0331(9) Uani d 1 . .
C C7A 0.5366(2) 0.04572(19) 0.9266(2) 0.0414(10) Uani d 1 . .
H H7A1 0.5315 0.0781 0.8946 0.062 Uiso calc 1 . .
H H7A2 0.5740 0.0156 0.9206 0.062 Uiso calc 1 . .
H H7A3 0.5575 0.0615 0.9723 0.062 Uiso calc 1 . .
C C8A 0.2484(2) 0.0611(2) 0.9277(2) 0.0403(10) Uani d 1 . .
H H8A 0.2747 0.0916 0.9625 0.048 Uiso calc 1 A 1
C C9A 0.1926(3) 0.0241(3) 0.9539(2) 0.0570(13) Uani d 0.5 B 2
H H9A1 0.1650 -0.0048 0.9184 0.068 Uiso calc 0.5 B 2
H H9A2 0.2276 0.0007 0.9922 0.068 Uiso calc 0.5 B 2
C C10A 0.1322(6) 0.0507(4) 0.9750(5) 0.049(2) Uiso d 0.5 B 2
H H10A 0.0934 0.0712 0.9361 0.059 Uiso calc 0.5 B 2
H H10B 0.1581 0.0815 1.0087 0.059 Uiso calc 0.5 B 2
C C11A 0.0858(8) 0.0104(6) 1.0041(7) 0.079(3) Uiso d 0.5 B 2
H H11D 0.0636 -0.0226 0.9731 0.119 Uiso calc 0.5 B 2
H H11E 0.0415 0.0324 1.0117 0.119 Uiso calc 0.5 B 2
H H11F 0.1217 -0.0055 1.0467 0.119 Uiso calc 0.5 B 2
C C9E 0.1926(3) 0.0241(3) 0.9539(2) 0.0570(13) Uani d 0.5 B 1
H H9E1 0.1444 0.0483 0.9512 0.068 Uiso calc 0.5 B 1
H H9E2 0.1738 -0.0108 0.9242 0.068 Uiso calc 0.5 B 1
C C10E 0.2270(7) 0.0042(5) 1.0187(5) 0.060(3) Uiso d 0.5 B 1
H H10C 0.2530 0.0378 1.0481 0.072 Uiso calc 0.5 B 1
H H10D 0.2692 -0.0258 1.0207 0.072 Uiso calc 0.5 B 1
C C11E 0.1624(9) -0.0237(7) 1.0435(7) 0.093(4) Uiso d 0.5 B 1
H H11G 0.1221 0.0065 1.0435 0.139 Uiso calc 0.5 B 1
H H11H 0.1879 -0.0389 1.0890 0.139 Uiso calc 0.5 B 1
H H11I 0.1359 -0.0564 1.0138 0.139 Uiso calc 0.5 B 1
C C12A 0.4380(3) 0.22140(18) 0.9610(2) 0.0413(10) Uani d 1 . .
C C13A 0.4582(4) 0.2721(3) 0.9337(3) 0.0745(18) Uani d 1 . .
H H13A 0.4484 0.2742 0.8870 0.089 Uiso calc 1 . .
C C14A 0.4927(5) 0.3200(3) 0.9744(4) 0.087(2) Uani d 1 . .
H H14A 0.5028 0.3561 0.9552 0.105 Uiso calc 1 . .
C C15A 0.5122(4) 0.3151(3) 1.0423(3) 0.0742(17) Uani d 1 . .
H H15A 0.5395 0.3468 1.0705 0.089 Uiso calc 1 . .
C C16A 0.4927(5) 0.2649(3) 1.0695(3) 0.084(2) Uani d 1 . .
H H16A 0.5048 0.2623 1.1166 0.101 Uiso calc 1 . .
C C17A 0.4551(4) 0.2178(2) 1.0288(3) 0.0710(17) Uani d 1 . .
H H17A 0.4412 0.1830 1.0480 0.085 Uiso calc 1 . .
C C1B 0.1377(2) 0.06971(19) 0.8132(2) 0.0378(9) Uani d 1 . .
H H1B1 0.1192 0.0314 0.8203 0.045 Uiso calc 1 . .
C C2B 0.0980(2) 0.09968(19) 0.7532(2) 0.0383(9) Uani d 1 . .
C C3B 0.1283(2) 0.15481(19) 0.7442(2) 0.0401(10) Uani d 1 . .
C C4B 0.1936(3) 0.18243(19) 0.7916(2) 0.0433(10) Uani d 1 . .
C C5B 0.2294(2) 0.1501(2) 0.8505(2) 0.0409(10) Uani d 1 . .
C C6B 0.2035(2) 0.09445(19) 0.8628(2) 0.0384(9) Uani d 1 . .
C C7B 0.2230(3) 0.2430(2) 0.7796(3) 0.0528(12) Uani d 1 . .
H H7B1 0.2473 0.2634 0.8226 0.079 Uiso calc 1 . .
H H7B2 0.1773 0.2665 0.7513 0.079 Uiso calc 1 . .
H H7B3 0.2635 0.2387 0.7574 0.079 Uiso calc 1 . .
C C8B 0.0260(2) 0.07312(19) 0.7000(2) 0.0389(9) Uani d 1 . .
H H8B -0.0063 0.1069 0.6737 0.047 Uiso calc 1 . .
C C9B -0.0300(3) 0.0374(2) 0.7276(2) 0.0449(10) Uani d 1 . .
H H9B1 -0.0763 0.0228 0.6896 0.054 Uiso calc 1 . .
H H9B2 -0.0003 0.0023 0.7518 0.054 Uiso calc 1 . .
C C10B -0.0624(3) 0.0726(2) 0.7747(3) 0.0586(13) Uani d 1 . .
H H10E -0.0903 0.1089 0.7518 0.070 Uiso calc 1 . .
H H10F -0.0170 0.0851 0.8146 0.070 Uiso calc 1 . .
C C11B -0.1216(5) 0.0344(3) 0.7964(4) 0.100(2) Uani d 1 . .
H H11L -0.1605 0.0158 0.7569 0.150 Uiso calc 1 . .
H H11M -0.1506 0.0596 0.8187 0.150 Uiso calc 1 . .
H H11N -0.0917 0.0035 0.8274 0.150 Uiso calc 1 . .
C C12B 0.0698(3) 0.23712(19) 0.5690(2) 0.0447(10) Uani d 1 . .
C C13B 0.0186(3) 0.2771(2) 0.5852(3) 0.0543(12) Uani d 1 . .
H H13B 0.0028 0.2702 0.6232 0.065 Uiso calc 1 . .
C C14B -0.0093(4) 0.3272(2) 0.5457(3) 0.0684(15) Uani d 1 . .
H H14B -0.0448 0.3543 0.5563 0.082 Uiso calc 1 . .
C C15B 0.0146(4) 0.3371(3) 0.4913(3) 0.0713(16) Uani d 1 . .
H H15B -0.0050 0.3712 0.4642 0.086 Uiso calc 1 . .
C C16B 0.0660(4) 0.2989(3) 0.4751(3) 0.0773(18) Uani d 1 . .
H H16B 0.0826 0.3068 0.4376 0.093 Uiso calc 1 . .
C C17B 0.0939(4) 0.2482(2) 0.5142(3) 0.0661(15) Uani d 1 . .
H H17B 0.1294 0.2214 0.5032 0.079 Uiso calc 1 . .
C C1C 0.0744(2) -0.02396(18) 0.6637(2) 0.0362(9) Uani d 1 . .
H H1C1 0.0697 -0.0417 0.7028 0.043 Uiso calc 1 . .
C C2C 0.0996(2) -0.05894(18) 0.6198(2) 0.0362(9) Uani d 1 . .
C C3C 0.1080(2) -0.03113(18) 0.56427(19) 0.0354(9) Uani d 1 . .
C C4C 0.0937(2) 0.02916(19) 0.5505(2) 0.0384(9) Uani d 1 . .
C C5C 0.0667(2) 0.06113(18) 0.5952(2) 0.0362(9) Uani d 1 . .
C C6C 0.0560(2) 0.03618(18) 0.6517(2) 0.0367(9) Uani d 1 . .
C C7C 0.1049(3) 0.0577(2) 0.4899(2) 0.0440(10) Uani d 1 . .
H H7C1 0.0730 0.0943 0.4790 0.066 Uiso calc 1 . .
H H7C2 0.0868 0.0302 0.4520 0.066 Uiso calc 1 . .
H H7C3 0.1622 0.0671 0.4994 0.066 Uiso calc 1 . .
C C8C 0.1184(2) -0.12493(18) 0.6345(2) 0.0367(9) Uani d 1 . .
H H8C 0.1102 -0.1449 0.5907 0.044 Uiso calc 1 . .
C C9C 0.0606(3) -0.15446(19) 0.6653(2) 0.0437(10) Uani d 1 . .
H H9C1 0.0689 -0.1364 0.7097 0.052 Uiso calc 1 . .
H H9C2 0.0043 -0.1457 0.6368 0.052 Uiso calc 1 . .
C C10C 0.0702(3) -0.2207(2) 0.6736(3) 0.0529(12) Uani d 1 . .
H H10H 0.1250 -0.2298 0.7048 0.063 Uiso calc 1 . .
H H10G 0.0649 -0.2389 0.6299 0.063 Uiso calc 1 . .
C C11C 0.0071(3) -0.2479(2) 0.7006(3) 0.0671(15) Uani d 1 . .
H H11O 0.0153 -0.2327 0.7457 0.101 Uiso calc 1 . .
H H11P 0.0128 -0.2913 0.7023 0.101 Uiso calc 1 . .
H H11Q -0.0473 -0.2372 0.6711 0.101 Uiso calc 1 . .
C C12C 0.2126(3) -0.1168(2) 0.4482(2) 0.0498(11) Uani d 1 . .
C C13C 0.2679(4) -0.1017(3) 0.4170(3) 0.0715(16) Uani d 1 . .
H H13C 0.3060 -0.0708 0.4343 0.086 Uiso calc 1 . .
C C14C 0.2664(4) -0.1332(3) 0.3590(3) 0.0816(19) Uani d 1 . .
H H14C 0.3040 -0.1235 0.3370 0.098 Uiso calc 1 . .
C C15C 0.2118(4) -0.1771(3) 0.3345(3) 0.0738(18) Uani d 1 . .
H H15C 0.2117 -0.1980 0.2955 0.089 Uiso calc 1 . .
C C16C 0.1580(4) -0.1916(3) 0.3643(3) 0.0727(16) Uani d 1 . .
H H16C 0.1198 -0.2223 0.3460 0.087 Uiso calc 1 . .
C C17C 0.1574(3) -0.1621(2) 0.4216(2) 0.0570(13) Uani d 1 . .
H H17C 0.1193 -0.1729 0.4427 0.068 Uiso calc 1 . .
C C1D 0.2356(2) -0.13048(17) 0.7459(2) 0.0361(9) Uani d 1 . .
H H1D1 0.1975 -0.1283 0.7689 0.043 Uiso calc 1 . .
C C2D 0.3179(2) -0.13337(17) 0.7825(2) 0.0346(9) Uani d 1 . .
C C3D 0.3721(2) -0.13563(17) 0.7472(2) 0.0370(9) Uani d 1 . .
C C4D 0.3488(2) -0.13616(19) 0.6780(2) 0.0384(9) Uani d 1 . .
C C5D 0.2659(3) -0.13406(18) 0.6444(2) 0.0385(9) Uani d 1 . .
C C6D 0.2079(2) -0.13078(17) 0.6756(2) 0.0366(9) Uani d 1 . .
C C7D 0.4084(3) -0.1409(2) 0.6415(2) 0.0512(12) Uani d 1 . .
H H7D1 0.3815 -0.1572 0.5967 0.077 Uiso calc 1 . .
H H7D2 0.4529 -0.1672 0.6662 0.077 Uiso calc 1 . .
H H7D3 0.4300 -0.1013 0.6376 0.077 Uiso calc 1 . .
C C8D 0.3491(3) -0.13214(18) 0.8587(2) 0.0370(9) Uani d 1 . .
H H8D 0.4032 -0.1521 0.8732 0.044 Uiso calc 1 . .
C C9D 0.2954(3) -0.1677(2) 0.8902(2) 0.0447(10) Uani d 1 . .
H H9D1 0.2408 -0.1497 0.8762 0.054 Uiso calc 1 . .
H H9D2 0.2899 -0.2090 0.8731 0.054 Uiso calc 1 . .
C C1A 0.3029(2) -0.03379(19) 0.89266(19) 0.0373(9) Uani d 1 . .
H H1A1 0.2507 -0.0508 0.8837 0.045 Uiso calc 1 . .
C C11D 0.2872(5) -0.2126(3) 0.9978(3) 0.088(2) Uani d 1 . .
H H11R 0.2305 -0.2006 0.9869 0.133 Uiso calc 1 . .
H H11S 0.3135 -0.2128 1.0465 0.133 Uiso calc 1 . .
H H11T 0.2899 -0.2525 0.9800 0.133 Uiso calc 1 . .
C C12D 0.6095(3) -0.11008(19) 0.8291(2) 0.0403(9) Uani d 1 . .
C C13D 0.6686(4) -0.0701(3) 0.8263(4) 0.084(2) Uani d 1 . .
H H13D 0.6555 -0.0293 0.8174 0.101 Uiso calc 1 . .
C C14D 0.7447(4) -0.0892(3) 0.8361(5) 0.100(3) Uani d 1 . .
H H14D 0.7837 -0.0619 0.8312 0.120 Uiso calc 1 . .
C C15D 0.7671(3) -0.1469(3) 0.8528(3) 0.0649(15) Uani d 1 . .
H H15D 0.8217 -0.1590 0.8629 0.078 Uiso calc 1 . .
C C16D 0.7105(3) -0.1858(3) 0.8548(3) 0.0718(16) Uani d 1 . .
H H16D 0.7248 -0.2262 0.8655 0.086 Uiso calc 1 . .
C C17D 0.6309(3) -0.1678(2) 0.8413(3) 0.0604(14) Uani d 1 . .
H H17D 0.5909 -0.1965 0.8406 0.072 Uiso calc 1 . .
O O1S 0.5707(10) 0.0241(7) 0.6032(8) 0.103(5) Uiso d 0.335(6) . .
H H1S 0.5450 0.0115 0.5647 0.154 Uiso calc 0.335(6) . .
C C1S 0.6098(12) -0.0253(8) 0.6455(11) 0.105(8) Uani d 0.335(6) . .
H H1S1 0.6675 -0.0167 0.6666 0.158 Uiso calc 0.335(6) . .
H H1S2 0.6033 -0.0615 0.6184 0.158 Uiso calc 0.335(6) . .
H H1S3 0.5851 -0.0313 0.6802 0.158 Uiso calc 0.335(6) . .
O O2S -0.0947(3) -0.1331(3) 0.7768(3) 0.0699(19) Uani d 0.665(6) . .
H H2S -0.0485 -0.1178 0.7930 0.105 Uiso calc 0.665(6) . .
C C2S -0.1305(5) -0.1142(4) 0.7091(4) 0.075(3) Uani d 0.665(6) . .
H H2S1 -0.1836 -0.0967 0.7029 0.113 Uiso calc 0.665(6) . .
H H2S2 -0.1367 -0.1485 0.6793 0.113 Uiso calc 0.665(6) . .
H H2S3 -0.0956 -0.0845 0.6985 0.113 Uiso calc 0.665(6) . .

loop_
_atom_site_aniso_label
_atom_site_aniso_U_11
_atom_site_aniso_U_22
_atom_site_aniso_U_33
_atom_site_aniso_U_12
_atom_site_aniso_U_13
_atom_site_aniso_U_23
Cl1 0.0503(7) 0.0783(9) 0.0617(8) -0.0120(6) 0.0208(6) -0.0002(7)
N1 0.052(2) 0.053(2) 0.058(2) 0.0033(19) 0.013(2) -0.0020(19)
O1 0.083(3) 0.053(2) 0.095(3) 0.008(2) 0.024(2) 0.013(2)
C1 0.046(3) 0.051(3) 0.072(3) 0.000(2) 0.021(2) 0.002(2)
C2 0.053(3) 0.050(3) 0.066(3) 0.004(2) 0.021(2) -0.008(2)
C3 0.107(6) 0.081(5) 0.101(5) -0.029(4) 0.042(4) -0.035(4)
C4 0.071(3) 0.045(3) 0.061(3) 0.007(3) 0.026(3) 0.007(2)
C5 0.061(3) 0.047(3) 0.062(3) -0.002(2) 0.025(3) 0.000(2)
C6 0.067(4) 0.042(3) 0.111(5) -0.002(3) 0.035(3) 0.000(3)
C7 0.052(3) 0.054(3) 0.147(6) 0.001(3) 0.027(4) 0.014(4)
C8 0.062(3) 0.059(3) 0.085(4) -0.008(3) 0.031(3) -0.002(3)
C9 0.079(4) 0.054(3) 0.092(4) -0.016(3) 0.017(3) -0.001(3)
C10 0.081(4) 0.041(3) 0.088(4) -0.009(3) 0.010(3) -0.001(3)
C11 0.063(4) 0.083(5) 0.145(7) -0.019(3) 0.035(4) -0.011(4)
P1A 0.0383(6) 0.0354(6) 0.0377(6) -0.0013(5) 0.0090(5) -0.0070(4)
O1A 0.0392(15) 0.0342(15) 0.0383(15) -0.0018(12) 0.0082(12) -0.0061(12)
O2A 0.0382(16) 0.0421(17) 0.0453(17) 0.0010(13) 0.0081(13) -0.0092(13)
O3A 0.0487(18) 0.0447(17) 0.0395(16) -0.0002(14) 0.0122(13) -0.0051(13)
P1B 0.0378(6) 0.0340(6) 0.0476(6) 0.0005(5) 0.0107(5) 0.0004(5)
O1B 0.0407(16) 0.0365(15) 0.0467(17) 0.0025(13) 0.0089(13) -0.0001(13)
O2B 0.0400(16) 0.0313(15) 0.0455(16) 0.0029(12) 0.0073(13) 0.0007(12)
O3B 0.0395(16) 0.0416(17) 0.0597(19) 0.0006(13) 0.0143(14) 0.0013(14)
P1C 0.0397(6) 0.0435(6) 0.0386(6) 0.0003(5) 0.0085(5) -0.0026(5)
O1C 0.0395(16) 0.0388(16) 0.0377(15) 0.0004(13) 0.0061(12) -0.0054(12)
O2C 0.0415(16) 0.0445(17) 0.0347(15) 0.0036(13) 0.0070(12) -0.0047(13)
O3C 0.0477(18) 0.054(2) 0.061(2) -0.0095(16) 0.0119(16) -0.0028(16)
P1D 0.0342(5) 0.0300(5) 0.0391(6) 0.0011(4) 0.0086(4) 0.0033(4)
O1D 0.0314(14) 0.0350(15) 0.0401(15) 0.0029(12) 0.0040(12) 0.0005(12)
O2D 0.0322(14) 0.0331(14) 0.0373(15) 0.0029(11) 0.0065(12) 0.0032(11)
O3D 0.0518(18) 0.0388(16) 0.0449(17) 0.0049(14) 0.0123(14) 0.0078(13)
C10D 0.064(3) 0.050(3) 0.046(3) -0.012(2) 0.018(2) 0.007(2)
C2A 0.037(2) 0.040(2) 0.0301(19) -0.0011(18) 0.0091(17) 0.0005(17)
C3A 0.037(2) 0.033(2) 0.034(2) -0.0050(17) 0.0080(17) -0.0011(16)
C4A 0.036(2) 0.033(2) 0.0300(19) -0.0030(17) 0.0079(16) 0.0005(16)
C5A 0.037(2) 0.033(2) 0.0309(19) 0.0009(17) 0.0096(17) 0.0044(16)
C6A 0.035(2) 0.033(2) 0.0283(19) -0.0050(17) 0.0060(16) 0.0031(16)
C7A 0.036(2) 0.038(2) 0.049(2) -0.0051(18) 0.0124(19) -0.0031(19)
C8A 0.034(2) 0.051(3) 0.037(2) -0.0044(19) 0.0141(18) -0.0066(19)
C9A 0.055(3) 0.078(4) 0.043(3) -0.011(3) 0.023(2) -0.007(2)
C9E 0.055(3) 0.078(4) 0.043(3) -0.011(3) 0.023(2) -0.007(2)
C12A 0.040(2) 0.033(2) 0.049(2) -0.0010(18) 0.0126(19) -0.0100(19)
C13A 0.112(5) 0.067(4) 0.061(3) -0.040(3) 0.051(3) -0.025(3)
C14A 0.124(6) 0.064(4) 0.099(5) -0.049(4) 0.071(5) -0.030(3)
C15A 0.078(4) 0.057(3) 0.088(4) -0.018(3) 0.028(3) -0.035(3)
C16A 0.124(6) 0.060(4) 0.052(3) -0.013(4) 0.007(3) -0.018(3)
C17A 0.109(5) 0.043(3) 0.044(3) -0.005(3) 0.004(3) -0.002(2)
C1B 0.033(2) 0.041(2) 0.043(2) 0.0011(17) 0.0161(18) -0.0032(18)
C2B 0.032(2) 0.043(2) 0.042(2) 0.0030(18) 0.0134(18) -0.0039(18)
C3B 0.035(2) 0.041(2) 0.042(2) 0.0079(18) 0.0099(18) -0.0019(19)
C4B 0.038(2) 0.037(2) 0.053(3) 0.0032(18) 0.012(2) -0.006(2)
C5B 0.033(2) 0.047(2) 0.040(2) 0.0035(19) 0.0090(18) -0.0120(19)
C6B 0.034(2) 0.043(2) 0.039(2) 0.0030(18) 0.0132(18) -0.0050(18)
C7B 0.053(3) 0.034(2) 0.064(3) 0.000(2) 0.009(2) -0.003(2)
C8B 0.033(2) 0.036(2) 0.047(2) 0.0015(17) 0.0130(18) 0.0020(18)
C9B 0.035(2) 0.046(2) 0.053(3) 0.0001(19) 0.013(2) 0.004(2)
C10B 0.051(3) 0.057(3) 0.076(3) 0.011(2) 0.031(3) 0.010(3)
C11B 0.108(5) 0.081(5) 0.146(7) -0.001(4) 0.089(5) 0.009(5)
C12B 0.044(2) 0.036(2) 0.050(3) -0.0016(19) 0.009(2) -0.0021(19)
C13B 0.053(3) 0.044(3) 0.065(3) 0.007(2) 0.019(2) 0.002(2)
C14B 0.070(4) 0.053(3) 0.079(4) 0.019(3) 0.021(3) 0.009(3)
C15B 0.093(4) 0.050(3) 0.059(3) 0.019(3) 0.009(3) 0.010(3)
C16B 0.119(5) 0.060(3) 0.051(3) 0.014(4) 0.026(3) 0.013(3)
C17B 0.097(4) 0.044(3) 0.063(3) 0.013(3) 0.034(3) 0.004(2)
C1C 0.0279(19) 0.038(2) 0.037(2) -0.0038(17) 0.0036(17) 0.0007(17)
C2C 0.029(2) 0.035(2) 0.040(2) -0.0039(17) 0.0040(17) -0.0018(17)
C3C 0.033(2) 0.037(2) 0.032(2) -0.0024(17) 0.0049(16) -0.0031(17)
C4C 0.032(2) 0.041(2) 0.036(2) -0.0002(17) 0.0016(17) 0.0002(18)
C5C 0.030(2) 0.033(2) 0.040(2) -0.0019(16) 0.0035(17) 0.0012(17)
C6C 0.028(2) 0.037(2) 0.043(2) -0.0052(17) 0.0081(17) -0.0042(18)
C7C 0.046(2) 0.042(2) 0.041(2) -0.001(2) 0.011(2) 0.0046(19)
C8C 0.035(2) 0.033(2) 0.038(2) -0.0013(17) 0.0059(17) -0.0033(17)
C9C 0.037(2) 0.040(2) 0.049(3) -0.0077(19) 0.0072(19) 0.0011(19)
C10C 0.048(3) 0.039(2) 0.067(3) -0.003(2) 0.014(2) 0.004(2)
C11C 0.070(4) 0.049(3) 0.084(4) -0.006(3) 0.027(3) 0.012(3)
C12C 0.050(3) 0.056(3) 0.037(2) 0.012(2) 0.006(2) 0.005(2)
C13C 0.075(4) 0.090(4) 0.056(3) 0.000(3) 0.030(3) 0.004(3)
C14C 0.086(5) 0.112(5) 0.059(4) 0.025(4) 0.041(3) 0.009(4)
C15C 0.079(4) 0.088(5) 0.043(3) 0.031(4) 0.005(3) -0.005(3)
C16C 0.084(4) 0.075(4) 0.050(3) 0.009(3) 0.010(3) -0.013(3)
C17C 0.059(3) 0.060(3) 0.044(3) 0.006(2) 0.006(2) -0.008(2)
C1D 0.037(2) 0.032(2) 0.037(2) -0.0037(17) 0.0101(17) 0.0004(17)
C2D 0.034(2) 0.030(2) 0.037(2) -0.0036(16) 0.0073(17) 0.0016(16)
C3D 0.032(2) 0.030(2) 0.041(2) -0.0013(17) 0.0025(17) 0.0007(17)
C4D 0.037(2) 0.038(2) 0.038(2) 0.0034(18) 0.0102(18) -0.0012(18)
C5D 0.043(2) 0.035(2) 0.034(2) 0.0042(18) 0.0080(18) 0.0009(17)
C6D 0.037(2) 0.0263(19) 0.040(2) -0.0029(17) 0.0041(17) -0.0001(16)
C7D 0.043(3) 0.062(3) 0.047(3) 0.008(2) 0.013(2) -0.005(2)
C8D 0.040(2) 0.031(2) 0.037(2) -0.0026(17) 0.0076(18) 0.0062(17)
C9D 0.050(3) 0.039(2) 0.042(2) -0.013(2) 0.011(2) 0.0041(19)
C1A 0.036(2) 0.040(2) 0.034(2) -0.0079(18) 0.0086(17) 0.0046(17)
C11D 0.122(6) 0.089(5) 0.057(3) -0.039(4) 0.034(4) 0.009(3)
C12D 0.037(2) 0.038(2) 0.044(2) 0.0008(18) 0.0114(18) -0.0003(18)
C13D 0.058(3) 0.048(3) 0.160(7) 0.006(3) 0.054(4) 0.025(4)
C14D 0.058(4) 0.076(4) 0.183(8) -0.001(3) 0.061(5) 0.032(5)
C15D 0.041(3) 0.067(4) 0.087(4) 0.006(3) 0.021(3) -0.007(3)
C16D 0.046(3) 0.051(3) 0.113(5) 0.009(3) 0.019(3) 0.008(3)
C17D 0.045(3) 0.039(3) 0.095(4) -0.001(2) 0.021(3) 0.008(3)
C1S 0.095(16) 0.099(17) 0.15(2) -0.026(13) 0.078(16) -0.010(16)
O2S 0.037(3) 0.080(4) 0.094(5) -0.021(3) 0.024(3) 0.001(3)
C2S 0.057(5) 0.054(5) 0.120(8) -0.015(4) 0.035(5) -0.010(5)

loop_
_atom_type_symbol
_atom_type_description
_atom_type_scat_dispersion_real
_atom_type_scat_dispersion_imag
_atom_type_scat_source
C C 0.0033 0.0016 'International Tables Vol C Tables 4.2.6.8 and 6.1.1.4'
H H 0.0000 0.0000 'International Tables Vol C Tables 4.2.6.8 and 6.1.1.4'
N N 0.0061 0.0033 'International Tables Vol C Tables 4.2.6.8 and 6.1.1.4'
O O 0.0106 0.0060 'International Tables Vol C Tables 4.2.6.8 and 6.1.1.4'
P P 0.1023 0.0942 'International Tables Vol C Tables 4.2.6.8 and 6.1.1.4'
Cl Cl 0.1484 0.1585 'International Tables Vol C Tables 4.2.6.8 and 6.1.1.4'

loop_
_geom_angle_atom_site_label_1
_geom_angle_atom_site_label_2
_geom_angle_atom_site_label_3
_geom_angle
C1 N1 C2 113.1(4)
C1 N1 H1A 109.0
C2 N1 H1A 109.0
C1 N1 H1B 109.0
C2 N1 H1B 109.0
H1A N1 H1B 107.8
N1 C1 H1C 109.5
N1 C1 H1D 109.5
H1C C1 H1D 109.5
N1 C1 H1E 109.5
H1C C1 H1E 109.5
H1D C1 H1E 109.5
C3 C2 N1 111.6(5)
C3 C2 C4 111.3(5)
N1 C2 C4 108.6(4)
C3 C2 H2 108.4
N1 C2 H2 108.4
C4 C2 H2 108.4
C2 C3 H3A 109.5
C2 C3 H3B 109.5
H3A C3 H3B 109.5
C2 C3 H3C 109.5
H3A C3 H3C 109.5
H3B C3 H3C 109.5
O1 C4 C5 122.5(5)
O1 C4 C2 117.7(5)
C5 C4 C2 119.7(4)
C10 C5 C6 117.9(5)
C10 C5 C4 119.5(5)
C6 C5 C4 122.6(5)
C7 C6 C5 120.1(5)
C7 C6 H6 120.0
C5 C6 H6 120.0
C6 C7 C8 121.8(6)
C6 C7 H7 119.1
C8 C7 H7 119.1
C9 C8 C7 117.4(6)
C9 C8 C11 120.3(5)
C7 C8 C11 122.3(6)
C10 C9 C8 121.4(5)
C10 C9 H9 119.3
C8 C9 H9 119.3
C9 C10 C5 121.3(6)
C9 C10 H10 119.4
C5 C10 H10 119.4
C8 C11 H11A 109.5
C8 C11 H11B 109.5
H11A C11 H11B 109.5
C8 C11 H11C 109.5
H11A C11 H11C 109.5
H11B C11 H11C 109.5
O3A P1A O1A 114.32(17)
O3A P1A O2A 112.78(17)
O1A P1A O2A 105.75(17)
O3A P1A C12A 117.9(2)
O1A P1A C12A 102.66(18)
O2A P1A C12A 101.89(18)
C3A O1A P1A 121.3(2)
C5B O2A P1A 120.6(3)
O3B P1B O1B 113.97(18)
O3B P1B O2B 112.80(17)
O1B P1B O2B 105.85(16)
O3B P1B C12B 117.0(2)
O1B P1B C12B 102.63(19)
O2B P1B C12B 103.30(18)
C3B O1B P1B 121.6(3)
C5C O2B P1B 121.3(2)
O3C P1C O1C 113.94(18)
O3C P1C O2C 114.15(18)
O1C P1C O2C 105.73(16)
O3C P1C C12C 117.3(2)
O1C P1C C12C 103.55(19)
O2C P1C C12C 100.50(19)
C3C O1C P1C 121.9(2)
C5D O2C P1C 122.6(3)
O3D P1D O1D 114.22(17)
O3D P1D O2D 113.11(17)
O1D P1D O2D 105.32(15)
O3D P1D C12D 117.0(2)
O1D P1D C12D 102.41(18)
O2D P1D C12D 103.36(17)
C3D O1D P1D 121.0(2)
C5A O2D P1D 120.7(2)
C11D C10D C9D 113.0(4)
C11D C10D H10K 109.0
C9D C10D H10K 109.0
C11D C10D H10J 109.0
C9D C10D H10J 109.0
H10K C10D H10J 107.8
C1A C2A C3A 116.9(4)
C1A C2A C8A 121.2(4)
C3A C2A C8A 121.8(4)
C4A C3A C2A 124.4(4)
C4A C3A O1A 117.3(3)
C2A C3A O1A 118.2(4)
C3A C4A C5A 115.6(4)
C3A C4A C7A 122.4(4)
C5A C4A C7A 122.0(4)
C6A C5A C4A 123.7(4)
C6A C5A O2D 119.2(3)
C4A C5A O2D 117.0(3)
C1A C6A C5A 117.1(4)
C1A C6A C8D 121.6(4)
C5A C6A C8D 121.3(4)
C4A C7A H7A1 109.5
C4A C7A H7A2 109.5
H7A1 C7A H7A2 109.5
C4A C7A H7A3 109.5
H7A1 C7A H7A3 109.5
H7A2 C7A H7A3 109.5
C9E C8A C2A 113.2(4)
C9A C8A C2A 113.2(4)
C9E C8A C6B 113.1(4)
C9A C8A C6B 113.1(4)
C2A C8A C6B 108.0(3)
C9E C8A H8A 107.4
C2A C8A H8A 107.4
C6B C8A H8A 107.4
C10A C9A C8A 121.6(6)
C10A C9A H9A1 106.9
C8A C9A H9A1 106.9
C10A C9A H9A2 106.9
C8A C9A H9A2 106.9
H9A1 C9A H9A2 106.7
C9A C10A C11A 116.4(9)
C9A C10A H10A 108.2
C11A C10A H10A 108.2
C9A C10A H10B 108.2
C11A C10A H10B 108.2
H10A C10A H10B 107.3
C10A C11A H11D 109.5
C10A C11A H11E 109.5
H11D C11A H11E 109.5
C10A C11A H11F 109.5
H11D C11A H11F 109.5
H11E C11A H11F 109.5
C10E C9E C8A 114.8(6)
C10E C9E H9E1 108.6
C8A C9E H9E1 108.6
C10E C9E H9E2 108.6
C8A C9E H9E2 108.6
H9E1 C9E H9E2 107.5
C9E C10E C11E 110.3(9)
C9E C10E H10C 109.6
C11E C10E H10C 109.6
C9E C10E H10D 109.6
C11E C10E H10D 109.6
H10C C10E H10D 108.1
C10E C11E H11G 109.5
C10E C11E H11H 109.5
H11G C11E H11H 109.5
C10E C11E H11I 109.5
H11G C11E H11I 109.5
H11H C11E H11I 109.5
C17A C12A C13A 119.6(4)
C17A C12A P1A 121.1(4)
C13A C12A P1A 119.2(4)
C12A C13A C14A 120.2(5)
C12A C13A H13A 119.9
C14A C13A H13A 119.9
C15A C14A C13A 119.7(6)
C15A C14A H14A 120.1
C13A C14A H14A 120.1
C16A C15A C14A 120.2(5)
C16A C15A H15A 119.9
C14A C15A H15A 119.9
C15A C16A C17A 120.3(6)
C15A C16A H16A 119.9
C17A C16A H16A 119.9
C12A C17A C16A 120.0(5)
C12A C17A H17A 120.0
C16A C17A H17A 120.0
C6B C1B C2B 121.9(4)
C6B C1B H1B1 119.0
C2B C1B H1B1 119.0
C3B C2B C1B 117.2(4)
C3B C2B C8B 120.9(4)
C1B C2B C8B 121.9(4)
C2B C3B C4B 124.1(4)
C2B C3B O1B 119.0(4)
C4B C3B O1B 116.9(4)
C3B C4B C5B 115.4(4)
C3B C4B C7B 121.8(4)
C5B C4B C7B 122.8(4)
C6B C5B C4B 124.0(4)
C6B C5B O2A 119.2(4)
C4B C5B O2A 116.8(4)
C5B C6B C1B 117.4(4)
C5B C6B C8A 120.5(4)
C1B C6B C8A 122.1(4)
C4B C7B H7B1 109.5
C4B C7B H7B2 109.5
H7B1 C7B H7B2 109.5
C4B C7B H7B3 109.5
H7B1 C7B H7B3 109.5
H7B2 C7B H7B3 109.5
C2B C8B C9B 113.9(4)
C2B C8B C6C 109.0(3)
C9B C8B C6C 112.2(3)
C2B C8B H8B 107.1
C9B C8B H8B 107.1
C6C C8B H8B 107.1
C10B C9B C8B 113.9(4)
C10B C9B H9B1 108.8
C8B C9B H9B1 108.8
C10B C9B H9B2 108.8
C8B C9B H9B2 108.8
H9B1 C9B H9B2 107.7
C9B C10B C11B 110.1(5)
C9B C10B H10E 109.6
C11B C10B H10E 109.6
C9B C10B H10F 109.6
C11B C10B H10F 109.6
H10E C10B H10F 108.2
C10B C11B H11L 109.5
C10B C11B H11M 109.5
H11L C11B H11M 109.5
C10B C11B H11N 109.5
H11L C11B H11N 109.5
H11M C11B H11N 109.5
C17B C12B C13B 119.5(4)
C17B C12B P1B 118.3(4)
C13B C12B P1B 122.2(4)
C12B C13B C14B 120.1(5)
C12B C13B H13B 119.9
C14B C13B H13B 119.9
C15B C14B C13B 119.6(5)
C15B C14B H14B 120.2
C13B C14B H14B 120.2
C16B C15B C14B 121.3(5)
C16B C15B H15B 119.4
C14B C15B H15B 119.4
C15B C16B C17B 119.5(6)
C15B C16B H16B 120.2
C17B C16B H16B 120.2
C12B C17B C16B 120.0(5)
C12B C17B H17B 120.0
C16B C17B H17B 120.0
C6C C1C C2C 122.0(4)
C6C C1C H1C1 119.0
C2C C1C H1C1 119.0
C3C C2C C1C 117.3(4)
C3C C2C C8C 122.3(4)
C1C C2C C8C 120.4(4)
C2C C3C C4C 123.8(4)
C2C C3C O1C 119.3(4)
C4C C3C O1C 116.9(4)
C3C C4C C5C 116.0(4)
C3C C4C C7C 121.9(4)
C5C C4C C7C 122.1(4)
C6C C5C C4C 123.5(4)
C6C C5C O2B 119.1(4)
C4C C5C O2B 117.4(4)
C5C C6C C1C 117.3(4)
C5C C6C C8B 121.9(4)
C1C C6C C8B 120.8(4)
C4C C7C H7C1 109.5
C4C C7C H7C2 109.5
H7C1 C7C H7C2 109.5
C4C C7C H7C3 109.5
H7C1 C7C H7C3 109.5
H7C2 C7C H7C3 109.5
C6D C8C C9C 114.9(3)
C6D C8C C2C 108.1(3)
C9C C8C C2C 112.3(3)
C6D C8C H8C 107.0
C9C C8C H8C 107.0
C2C C8C H8C 107.0
C10C C9C C8C 114.6(4)
C10C C9C H9C1 108.6
C8C C9C H9C1 108.6
C10C C9C H9C2 108.6
C8C C9C H9C2 108.6
H9C1 C9C H9C2 107.6
C9C C10C C11C 111.9(4)
C9C C10C H10H 109.2
C11C C10C H10H 109.2
C9C C10C H10G 109.2
C11C C10C H10G 109.2
H10H C10C H10G 107.9
C10C C11C H11O 109.5
C10C C11C H11P 109.5
H11O C11C H11P 109.5
C10C C11C H11Q 109.5
H11O C11C H11Q 109.5
H11P C11C H11Q 109.5
C13C C12C C17C 119.4(5)
C13C C12C P1C 119.6(4)
C17C C12C P1C 120.8(4)
C12C C13C C14C 118.7(6)
C12C C13C H13C 120.7
C14C C13C H13C 120.7
C15C C14C C13C 120.4(6)
C15C C14C H14C 119.8
C13C C14C H14C 119.8
C16C C15C C14C 121.0(6)
C16C C15C H15C 119.5
C14C C15C H15C 119.5
C15C C16C C17C 120.6(6)
C15C C16C H16C 119.7
C17C C16C H16C 119.7
C12C C17C C16C 119.8(6)
C12C C17C H17C 120.1
C16C C17C H17C 120.1
C2D C1D C6D 121.2(4)
C2D C1D H1D1 119.4
C6D C1D H1D1 119.4
C3D C2D C1D 117.9(4)
C3D C2D C8D 120.1(4)
C1D C2D C8D 122.0(4)
C4D C3D C2D 123.8(4)
C4D C3D O1D 116.6(4)
C2D C3D O1D 119.5(3)
C3D C4D C5D 115.5(4)
C3D C4D C7D 122.6(4)
C5D C4D C7D 121.9(4)
C6D C5D C4D 124.5(4)
C6D C5D O2C 118.2(4)
C4D C5D O2C 117.3(4)
C5D C6D C1D 117.1(4)
C5D C6D C8C 120.8(4)
C1D C6D C8C 122.1(4)
C4D C7D H7D1 109.5
C4D C7D H7D2 109.5
H7D1 C7D H7D2 109.5
C4D C7D H7D3 109.5
H7D1 C7D H7D3 109.5
H7D2 C7D H7D3 109.5
C6A C8D C2D 109.1(3)
C6A C8D C9D 114.1(4)
C2D C8D C9D 113.1(3)
C6A C8D H8D 106.7
C2D C8D H8D 106.7
C9D C8D H8D 106.7
C10D C9D C8D 112.4(4)
C10D C9D H9D1 109.1
C8D C9D H9D1 109.1
C10D C9D H9D2 109.1
C8D C9D H9D2 109.1
H9D1 C9D H9D2 107.9
C6A C1A C2A 122.2(4)
C6A C1A H1A1 118.9
C2A C1A H1A1 118.9
C10D C11D H11R 109.5
C10D C11D H11S 109.5
H11R C11D H11S 109.5
C10D C11D H11T 109.5
H11R C11D H11T 109.5
H11S C11D H11T 109.5
C17D C12D C13D 117.8(4)
C17D C12D P1D 123.8(4)
C13D C12D P1D 118.3(4)
C14D C13D C12D 120.1(5)
C14D C13D H13D 119.9
C12D C13D H13D 119.9
C13D C14D C15D 121.6(6)
C13D C14D H14D 119.2
C15D C14D H14D 119.2
C16D C15D C14D 118.6(5)
C16D C15D H15D 120.7
C14D C15D H15D 120.7
C15D C16D C17D 120.6(5)
C15D C16D H16D 119.7
C17D C16D H16D 119.7
C12D C17D C16D 121.0(5)
C12D C17D H17D 119.5
C16D C17D H17D 119.5
C1S O1S H1S 109.5
O1S C1S H1S1 109.5
O1S C1S H1S2 109.5
H1S1 C1S H1S2 109.5
O1S C1S H1S3 109.5
H1S1 C1S H1S3 109.5
H1S2 C1S H1S3 109.5
C2S O2S H2S 109.5
O2S C2S H2S1 109.5
O2S C2S H2S2 109.5
H2S1 C2S H2S2 109.5
O2S C2S H2S3 109.5
H2S1 C2S H2S3 109.5
H2S2 C2S H2S3 109.5

loop_
_geom_bond_atom_site_label_1
_geom_bond_atom_site_label_2
_geom_bond_distance
N1 C1 1.488(6)
N1 C2 1.495(6)
N1 H1A 0.9100
N1 H1B 0.9100
O1 C4 1.221(6)
C1 H1C 0.9800
C1 H1D 0.9800
C1 H1E 0.9800
C2 C3 1.476(8)
C2 C4 1.522(7)
C2 H2 1.0000
C3 H3A 0.9800
C3 H3B 0.9800
C3 H3C 0.9800
C4 C5 1.473(8)
C5 C10 1.383(7)
C5 C6 1.385(8)
C6 C7 1.369(9)
C6 H6 0.9500
C7 C8 1.388(8)
C7 H7 0.9500
C8 C9 1.367(8)
C8 C11 1.512(9)
C9 C10 1.365(8)
C9 H9 0.9500
C10 H10 0.9500
C11 H11A 0.9800
C11 H11B 0.9800
C11 H11C 0.9800
P1A O3A 1.462(3)
P1A O1A 1.582(3)
P1A O2A 1.592(3)
P1A C12A 1.774(4)
O1A C3A 1.422(5)
O2A C5B 1.410(5)
P1B O3B 1.465(3)
P1B O1B 1.582(3)
P1B O2B 1.598(3)
P1B C12B 1.771(5)
O1B C3B 1.409(5)
O2B C5C 1.415(5)
P1C O3C 1.465(3)
P1C O1C 1.584(3)
P1C O2C 1.592(3)
P1C C12C 1.779(5)
O1C C3C 1.419(5)
O2C C5D 1.418(5)
P1D O3D 1.463(3)
P1D O1D 1.590(3)
P1D O2D 1.592(3)
P1D C12D 1.781(4)
O1D C3D 1.416(5)
O2D C5A 1.418(5)
C10D C11D 1.515(7)
C10D C9D 1.534(6)
C10D H10K 0.9900
C10D H10J 0.9900
C2A C1A 1.393(6)
C2A C3A 1.396(6)
C2A C8A 1.529(6)
C3A C4A 1.375(6)
C4A C5A 1.398(5)
C4A C7A 1.500(6)
C5A C6A 1.394(5)
C6A C1A 1.391(6)
C6A C8D 1.518(6)
C7A H7A1 0.9800
C7A H7A2 0.9800
C7A H7A3 0.9800
C8A C9E 1.524(6)
C8A C9A 1.524(6)
C8A C6B 1.535(6)
C8A H8A 1.0000
C9A C10A 1.413(10)
C9A H9A1 0.9900
C9A H9A2 0.9900
C10A C11A 1.483(15)
C10A H10A 0.9900
C10A H10B 0.9900
C11A H11D 0.9800
C11A H11E 0.9800
C11A H11F 0.9800
C9E C10E 1.379(11)
C9E H9E1 0.9900
C9E H9E2 0.9900
C10E C11E 1.531(17)
C10E H10C 0.9900
C10E H10D 0.9900
C11E H11G 0.9800
C11E H11H 0.9800
C11E H11I 0.9800
C12A C17A 1.371(7)
C12A C13A 1.376(7)
C13A C14A 1.386(8)
C13A H13A 0.9500
C14A C15A 1.369(9)
C14A H14A 0.9500
C15A C16A 1.361(9)
C15A H15A 0.9500
C16A C17A 1.387(7)
C16A H16A 0.9500
C17A H17A 0.9500
C1B C6B 1.391(6)
C1B C2B 1.403(6)
C1B H1B1 0.9500
C2B C3B 1.387(6)
C2B C8B 1.508(6)
C3B C4B 1.393(6)
C4B C5B 1.400(6)
C4B C7B 1.507(6)
C5B C6B 1.385(6)
C7B H7B1 0.9800
C7B H7B2 0.9800
C7B H7B3 0.9800
C8B C9B 1.528(6)
C8B C6C 1.541(6)
C8B H8B 1.0000
C9B C10B 1.525(7)
C9B H9B1 0.9900
C9B H9B2 0.9900
C10B C11B 1.531(8)
C10B H10E 0.9900
C10B H10F 0.9900
C11B H11L 0.9800
C11B H11M 0.9800
C11B H11N 0.9800
C12B C17B 1.385(7)
C12B C13B 1.391(7)
C13B C14B 1.391(7)
C13B H13B 0.9500
C14B C15B 1.370(8)
C14B H14B 0.9500
C15B C16B 1.370(9)
C15B H15B 0.9500
C16B C17B 1.398(7)
C16B H16B 0.9500
C17B H17B 0.9500
C1C C6C 1.393(6)
C1C C2C 1.396(6)
C1C H1C1 0.9500
C2C C3C 1.384(6)
C2C C8C 1.529(6)
C3C C4C 1.392(6)
C4C C5C 1.392(6)
C4C C7C 1.506(6)
C5C C6C 1.391(6)
C7C H7C1 0.9800
C7C H7C2 0.9800
C7C H7C3 0.9800
C8C C6D 1.525(5)
C8C C9C 1.528(6)
C8C H8C 1.0000
C9C C10C 1.501(6)
C9C H9C1 0.9900
C9C H9C2 0.9900
C10C C11C 1.533(7)
C10C H10H 0.9900
C10C H10G 0.9900
C11C H11O 0.9800
C11C H11P 0.9800
C11C H11Q 0.9800
C12C C13C 1.384(8)
C12C C17C 1.389(7)
C13C C14C 1.413(9)
C13C H13C 0.9500
C14C C15C 1.352(9)
C14C H14C 0.9500
C15C C16C 1.340(9)
C15C H15C 0.9500
C16C C17C 1.389(7)
C16C H16C 0.9500
C17C H17C 0.9500
C1D C2D 1.395(5)
C1D C6D 1.406(6)
C1D H1D1 0.9500
C2D C3D 1.392(6)
C2D C8D 1.524(6)
C3D C4D 1.387(6)
C4D C5D 1.391(6)
C4D C7D 1.497(6)
C5D C6D 1.388(6)
C7D H7D1 0.9800
C7D H7D2 0.9800
C7D H7D3 0.9800
C8D C9D 1.545(6)
C8D H8D 1.0000
C9D H9D1 0.9900
C9D H9D2 0.9900
C1A H1A1 0.9500
C11D H11R 0.9800
C11D H11S 0.9800
C11D H11T 0.9800
C12D C17D 1.351(6)
C12D C13D 1.387(7)
C13D C14D 1.351(8)
C13D H13D 0.9500
C14D C15D 1.367(9)
C14D H14D 0.9500
C15D C16D 1.333(8)
C15D H15D 0.9500
C16D C17D 1.389(7)
C16D H16D 0.9500
C17D H17D 0.9500
O1S C1S 1.449(5)
O1S H1S 0.8400
C1S H1S1 0.9800
C1S H1S2 0.9800
C1S H1S3 0.9800
O2S C2S 1.425(5)
O2S H2S 0.8400
C2S H2S1 0.9800
C2S H2S2 0.9800
C2S H2S3 0.9800

loop_
_geom_hbond_atom_site_label_D
_geom_hbond_atom_site_label_H
_geom_hbond_atom_site_label_A
_geom_hbond_site_symmetry_D
_geom_hbond_site_symmetry_H
_geom_hbond_site_symmetry_A
_geom_hbond_distance_DH
_geom_hbond_distance_HA
_geom_hbond_distance_DA
_geom_hbond_angle_DHA
N1 H1<i>A</i> O3<i>A</i> . . . 0.91 1.91 2.773(5) 156.9
N1 H1<i>B</i> O3<i>B</i> . . . 0.91 1.99 2.841(5) 155.1
C2 H2 O3<i>D</i> . . . 1.00 2.25 3.140(6) 148.2
C3 H3<i>A</i> O3<i>C</i> . . . 0.98 2.49 3.351(7) 146.5
C3 H3<i>B</i> O1<i>S</i> . . . 0.98 2.55 3.51(2) 164.3
O2<i>S</i> H2<i>S</i> Cl1 . . . 0.84 2.28 3.105(5) 168.5
C1<i>A</i> H1<i>A</i>1 Cl1 . . . 0.95 2.91 3.847(4) 170.4
C1<i>B</i> H1<i>B</i>1 Cl1 . . . 0.95 2.93 3.870(5) 169.6
C1<i>C</i> H1<i>C</i>1 Cl1 . . . 0.95 2.95 3.888(5) 170.1
C1<i>D</i> H1<i>D</i>1 Cl1 . . . 0.95 2.85 3.782(5) 167.7
C9<i>A</i> H9<i>A</i>1 Cl1 . . . 0.99 2.76 3.738(5) 171.9
C9<i>B</i> H9<i>B</i>2 Cl1 . . . 0.99 2.88 3.870(4) 174.5
C9<i>C</i> H9<i>C</i>1 Cl1 . . . 0.99 2.71 3.701(5) 175.3
C9<i>D</i> H9<i>D</i>1 Cl1 . . . 0.99 2.85 3.838(5) 178.1
C1 H1<i>D</i> C<i>g</i>1 . . . 0.98 2.83 3.672(7) 145.1
C17<i>D</i> H17<i>D</i> O1 2_656 2_656 . 0.95 2.56 3.204(6) 125.0
C10 H10 O1<i>D</i> . . 2_656 0.95 2.69 3.555(4) 151.8
C9 H9 C<i>g</i>2 . . 2_656 0.95 2.69 3.594(5) 158.7
C14<i>B</i> H14<i>B</i> Cl1 . . 2_556 0.95 2.89 3.697(6) 143.3

loop_
_geom_torsion_atom_site_label_1
_geom_torsion_atom_site_label_2
_geom_torsion_atom_site_label_3
_geom_torsion_atom_site_label_4
_geom_torsion
C1 N1 C2 C3 67.3(6)
C1 N1 C2 C4 -169.7(4)
C3 C2 C4 O1 86.1(7)
N1 C2 C4 O1 -37.1(7)
C3 C2 C4 C5 -93.1(6)
N1 C2 C4 C5 143.7(5)
O1 C4 C5 C10 -0.2(8)
C2 C4 C5 C10 179.0(5)
O1 C4 C5 C6 179.6(6)
C2 C4 C5 C6 -1.2(8)
C10 C5 C6 C7 2.1(9)
C4 C5 C6 C7 -177.6(6)
C5 C6 C7 C8 1.1(11)
C6 C7 C8 C9 -3.6(11)
C6 C7 C8 C11 174.1(7)
C7 C8 C9 C10 2.9(10)
C11 C8 C9 C10 -174.8(7)
C8 C9 C10 C5 0.2(11)
C6 C5 C10 C9 -2.8(9)
C4 C5 C10 C9 176.9(6)
O3A P1A O1A C3A -38.7(3)
O2A P1A O1A C3A 86.0(3)
C12A P1A O1A C3A -167.6(3)
O3A P1A O2A C5B 38.9(4)
O1A P1A O2A C5B -86.8(3)
C12A P1A O2A C5B 166.3(3)
O3B P1B O1B C3B -36.1(4)
O2B P1B O1B C3B 88.4(3)
C12B P1B O1B C3B -163.6(3)
O3B P1B O2B C5C 38.8(4)
O1B P1B O2B C5C -86.5(3)
C12B P1B O2B C5C 166.0(3)
O3C P1C O1C C3C -44.2(4)
O2C P1C O1C C3C 82.0(3)
C12C P1C O1C C3C -172.8(3)
O3C P1C O2C C5D 41.0(4)
O1C P1C O2C C5D -85.0(3)
C12C P1C O2C C5D 167.5(3)
O3D P1D O1D C3D -36.7(3)
O2D P1D O1D C3D 88.0(3)
C12D P1D O1D C3D -164.2(3)
O3D P1D O2D C5A 38.3(3)
O1D P1D O2D C5A -87.1(3)
C12D P1D O2D C5A 165.8(3)
C1A C2A C3A C4A 0.2(6)
C8A C2A C3A C4A -178.6(4)
C1A C2A C3A O1A -176.6(3)
C8A C2A C3A O1A 4.6(6)
P1A O1A C3A C4A 99.2(4)
P1A O1A C3A C2A -83.8(4)
C2A C3A C4A C5A -1.7(6)
O1A C3A C4A C5A 175.1(3)
C2A C3A C4A C7A 179.5(4)
O1A C3A C4A C7A -3.7(6)
C3A C4A C5A C6A 1.2(6)
C7A C4A C5A C6A -180.0(4)
C3A C4A C5A O2D -177.1(3)
C7A C4A C5A O2D 1.7(5)
P1D O2D C5A C6A 81.8(4)
P1D O2D C5A C4A -99.8(4)
C4A C5A C6A C1A 0.7(6)
O2D C5A C6A C1A 179.0(3)
C4A C5A C6A C8D 179.9(3)
O2D C5A C6A C8D -1.9(5)
C1A C2A C8A C9E 35.4(5)
C3A C2A C8A C9E -145.8(4)
C1A C2A C8A C9A 35.4(5)
C3A C2A C8A C9A -145.8(4)
C1A C2A C8A C6B -90.7(4)
C3A C2A C8A C6B 88.1(4)
C2A C8A C9A C10A 172.8(6)
C6B C8A C9A C10A -63.9(7)
C8A C9A C10A C11A -175.6(8)
C2A C8A C9E C10E 70.3(7)
C6B C8A C9E C10E -166.4(6)
C8A C9E C10E C11E 171.0(8)
O3A P1A C12A C17A -155.6(4)
O1A P1A C12A C17A -29.0(5)
O2A P1A C12A C17A 80.4(5)
O3A P1A C12A C13A 28.1(5)
O1A P1A C12A C13A 154.7(4)
O2A P1A C12A C13A -95.9(5)
C17A C12A C13A C14A -2.4(9)
P1A C12A C13A C14A 173.9(5)
C12A C13A C14A C15A 4.8(11)
C13A C14A C15A C16A -4.6(11)
C14A C15A C16A C17A 2.0(11)
C13A C12A C17A C16A -0.2(9)
P1A C12A C17A C16A -176.5(5)
C15A C16A C17A C12A 0.4(11)
C6B C1B C2B C3B 1.7(6)
C6B C1B C2B C8B -179.2(4)
C1B C2B C3B C4B -1.9(6)
C8B C2B C3B C4B 179.0(4)
C1B C2B C3B O1B -179.7(3)
C8B C2B C3B O1B 1.2(6)
P1B O1B C3B C2B -82.8(4)
P1B O1B C3B C4B 99.3(4)
C2B C3B C4B C5B 1.1(6)
O1B C3B C4B C5B 178.9(4)
C2B C3B C4B C7B -178.7(4)
O1B C3B C4B C7B -0.9(6)
C3B C4B C5B C6B 0.1(6)
C7B C4B C5B C6B 179.9(4)
C3B C4B C5B O2A -177.8(3)
C7B C4B C5B O2A 2.0(6)
P1A O2A C5B C6B 85.2(4)
P1A O2A C5B C4B -96.8(4)
C4B C5B C6B C1B -0.3(6)
O2A C5B C6B C1B 177.5(3)
C4B C5B C6B C8A 177.5(4)
O2A C5B C6B C8A -4.7(6)
C2B C1B C6B C5B -0.6(6)
C2B C1B C6B C8A -178.4(4)
C9E C8A C6B C5B 145.5(4)
C9A C8A C6B C5B 145.5(4)
C2A C8A C6B C5B -88.4(5)
C9E C8A C6B C1B -36.9(6)
C9A C8A C6B C1B -36.9(6)
C2A C8A C6B C1B 89.2(5)
C3B C2B C8B C9B -144.5(4)
C1B C2B C8B C9B 36.4(5)
C3B C2B C8B C6C 89.4(5)
C1B C2B C8B C6C -89.7(5)
C2B C8B C9B C10B 56.6(5)
C6C C8B C9B C10B -178.9(4)
C8B C9B C10B C11B 176.7(5)
O3B P1B C12B C17B 38.1(5)
O1B P1B C12B C17B 163.7(4)
O2B P1B C12B C17B -86.4(4)
O3B P1B C12B C13B -139.4(4)
O1B P1B C12B C13B -13.9(4)
O2B P1B C12B C13B 96.0(4)
C17B C12B C13B C14B 1.3(7)
P1B C12B C13B C14B 178.8(4)
C12B C13B C14B C15B -0.7(8)
C13B C14B C15B C16B -0.4(9)
C14B C15B C16B C17B 0.9(10)
C13B C12B C17B C16B -0.8(8)
P1B C12B C17B C16B -178.4(5)
C15B C16B C17B C12B -0.3(9)
C6C C1C C2C C3C 1.8(6)
C6C C1C C2C C8C -179.4(3)
C1C C2C C3C C4C 0.7(6)
C8C C2C C3C C4C -178.0(4)
C1C C2C C3C O1C -176.2(3)
C8C C2C C3C O1C 5.1(5)
P1C O1C C3C C2C -83.3(4)
P1C O1C C3C C4C 99.6(4)
C2C C3C C4C C5C -2.4(6)
O1C C3C C4C C5C 174.6(3)
C2C C3C C4C C7C 179.0(4)
O1C C3C C4C C7C -4.0(6)
C3C C4C C5C C6C 1.7(6)
C7C C4C C5C C6C -179.7(4)
C3C C4C C5C O2B -176.8(3)
C7C C4C C5C O2B 1.8(6)
P1B O2B C5C C6C 80.1(4)
P1B O2B C5C C4C -101.3(4)
C4C C5C C6C C1C 0.7(6)
O2B C5C C6C C1C 179.1(3)
C4C C5C C6C C8B 180.0(4)
O2B C5C C6C C8B -1.5(5)
C2C C1C C6C C5C -2.5(6)
C2C C1C C6C C8B 178.2(3)
C2B C8B C6C C5C -89.6(5)
C9B C8B C6C C5C 143.3(4)
C2B C8B C6C C1C 89.7(4)
C9B C8B C6C C1C -37.4(5)
C3C C2C C8C C6D 88.4(4)
C1C C2C C8C C6D -90.4(4)
C3C C2C C8C C9C -143.8(4)
C1C C2C C8C C9C 37.5(5)
C6D C8C C9C C10C -62.4(5)
C2C C8C C9C C10C 173.4(4)
C8C C9C C10C C11C -176.4(4)
O3C P1C C12C C13C 8.6(5)
O1C P1C C12C C13C 135.1(4)
O2C P1C C12C C13C -115.7(4)
O3C P1C C12C C17C -177.2(4)
O1C P1C C12C C17C -50.8(4)
O2C P1C C12C C17C 58.4(4)
C17C C12C C13C C14C -0.2(8)
P1C C12C C13C C14C 174.0(4)
C12C C13C C14C C15C 0.2(9)
C13C C14C C15C C16C 0.2(10)
C14C C15C C16C C17C -0.6(9)
C13C C12C C17C C16C -0.2(7)
P1C C12C C17C C16C -174.3(4)
C15C C16C C17C C12C 0.6(8)
C6D C1D C2D C3D 1.0(6)
C6D C1D C2D C8D 179.1(4)
C1D C2D C3D C4D -1.1(6)
C8D C2D C3D C4D -179.2(4)
C1D C2D C3D O1D -178.0(3)
C8D C2D C3D O1D 3.9(6)
P1D O1D C3D C4D 99.1(4)
P1D O1D C3D C2D -83.9(4)
C2D C3D C4D C5D 0.2(6)
O1D C3D C4D C5D 177.2(3)
C2D C3D C4D C7D -177.7(4)
O1D C3D C4D C7D -0.7(6)
C3D C4D C5D C6D 0.9(6)
C7D C4D C5D C6D 178.8(4)
C3D C4D C5D O2C -175.3(3)
C7D C4D C5D O2C 2.6(6)
P1C O2C C5D C6D 87.6(4)
P1C O2C C5D C4D -96.0(4)
C4D C5D C6D C1D -1.0(6)
O2C C5D C6D C1D 175.2(3)
C4D C5D C6D C8C 176.3(4)
O2C C5D C6D C8C -7.5(6)
C2D C1D C6D C5D 0.0(6)
C2D C1D C6D C8C -177.3(4)
C9C C8C C6D C5D 148.0(4)
C2C C8C C6D C5D -85.7(5)
C9C C8C C6D C1D -34.8(5)
C2C C8C C6D C1D 91.5(4)
C1A C6A C8D C2D 88.8(4)
C5A C6A C8D C2D -90.4(4)
C1A C6A C8D C9D -38.9(5)
C5A C6A C8D C9D 142.0(4)
C3D C2D C8D C6A 88.4(4)
C1D C2D C8D C6A -89.6(4)
C3D C2D C8D C9D -143.4(4)
C1D C2D C8D C9D 38.6(5)
C11D C10D C9D C8D -169.4(5)
C6A C8D C9D C10D -57.6(5)
C2D C8D C9D C10D 176.8(4)
C5A C6A C1A C2A -2.4(6)
C8D C6A C1A C2A 178.4(4)
C3A C2A C1A C6A 2.0(6)
C8A C2A C1A C6A -179.2(4)
O3D P1D C12D C17D -151.1(4)
O1D P1D C12D C17D -25.4(5)
O2D P1D C12D C17D 83.9(5)
O3D P1D C12D C13D 25.5(5)
O1D P1D C12D C13D 151.2(5)
O2D P1D C12D C13D -99.5(5)
C17D C12D C13D C14D -0.5(10)
P1D C12D C13D C14D -177.3(6)
C12D C13D C14D C15D -4.0(13)
C13D C14D C15D C16D 4.8(12)
C14D C15D C16D C17D -1.2(10)
C13D C12D C17D C16D 4.0(9)
P1D C12D C17D C16D -179.4(5)
C15D C16D C17D C12D -3.3(10)

_cod_database_fobs_code 2242835
